data_2005483
loop_
_publ_author_name
'Benecke, B.'
'Bolte, M.'

_publ_section_title
;
 <i>trans</i>- and
 <i>cis</i>-2,5-Dimethoxy-3,6-diphenyl-3,6-dihydropyrazine
;
_journal_issue 10
_journal_name_full 'Acta Crystallographica Section C'
_journal_page_first 2586
_journal_page_last 2588
_journal_paper_doi 10.1107/S0108270196006634
_journal_volume 52
_journal_year 1996
_chemical_formula_iupac 'C18 H18 N2 O2'
_chemical_formula_moiety 'C18 H18 N2 O2'
_chemical_formula_sum 'C18 H18 N2 O2'
_chemical_formula_weight 294.34
_chemical_name_systematic
;
 (3RS,6SR)-2,5-dimethoxy-3,6-diphenyl-3,6-dihydropyrazine
;
_space_group_IT_number 15
_symmetry_cell_setting monoclinic
_symmetry_space_group_name_Hall '-C 2yc'
_symmetry_space_group_name_H-M 'C 1 2/c 1'
_audit_creation_method SHELXL
_cell_angle_alpha 90.
_cell_angle_beta 128.692(12)
_cell_angle_gamma 90.
_cell_formula_units_Z 4
_cell_length_a 21.519(3)
_cell_length_b 5.5068(4)
_cell_length_c 16.422(2)
_cell_measurement_reflns_used 62
_cell_measurement_temperature 293(2)
_cell_measurement_theta_max 12.5
_cell_measurement_theta_min 10.0
_cell_volume 1518.9(4)
_computing_cell_refinement DIF4
_computing_data_collection 'DIF4 (Stoe & Cie, 1988a)'
_computing_data_reduction 'REDU4 (Stoe & Cie, 1988b)'
_computing_molecular_graphics 'SHELXTL-Plus (Sheldrick, 1991)'
_computing_structure_refinement 'SHELXL93 (Sheldrick, 1993)'
_computing_structure_solution 'SHELXS86 (Sheldrick, 1985)'
_diffrn_ambient_temperature 293(2)
_diffrn_measurement_device 'STOE-Siemens-AED four-circle'
_diffrn_measurement_method '2\q/\w scans with on-line profile fitting (Clegg, 1981)'
_diffrn_radiation_monochromator graphite
_diffrn_radiation_source 'fine-focus sealed tube'
_diffrn_radiation_type MoK\a
_diffrn_radiation_wavelength 0.71069
_diffrn_reflns_av_R_equivalents 0.0249
_diffrn_reflns_av_sigmaI/netI 0.0250
_diffrn_reflns_limit_h_max 19
_diffrn_reflns_limit_h_min -25
_diffrn_reflns_limit_k_max 1
_diffrn_reflns_limit_k_min -6
_diffrn_reflns_limit_l_max 19
_diffrn_reflns_limit_l_min 0
_diffrn_reflns_number 1978
_diffrn_reflns_theta_max 25.00
_diffrn_reflns_theta_min 3.79
_diffrn_standards_decay_% none
_diffrn_standards_interval_count 100
_diffrn_standards_number 3
_exptl_absorpt_coefficient_mu 0.085
_exptl_absorpt_correction_type none
_exptl_crystal_colour colourless
_exptl_crystal_density_diffrn 1.287
_exptl_crystal_density_meas ?
_exptl_crystal_description block
_exptl_crystal_F_000 624
_exptl_crystal_size_max 0.50
_exptl_crystal_size_mid 0.30
_exptl_crystal_size_min 0.10
_refine_diff_density_max 0.179
_refine_diff_density_min -0.182
_refine_ls_extinction_coef 0.050(4)
_refine_ls_extinction_method SHELXL93
_refine_ls_goodness_of_fit_all 1.110
_refine_ls_goodness_of_fit_obs 1.175
_refine_ls_hydrogen_treatment 'H atoms riding'
_refine_ls_matrix_type full
_refine_ls_number_parameters 102
_refine_ls_number_reflns 1335
_refine_ls_number_restraints 0
_refine_ls_restrained_S_all 1.290
_refine_ls_restrained_S_obs 1.175
_refine_ls_R_factor_all 0.0588
_refine_ls_R_factor_obs 0.0416
_refine_ls_shift/esd_max 0.000
_refine_ls_shift/esd_mean 0.000
_refine_ls_structure_factor_coef Fsqd
_refine_ls_weighting_scheme
;
calc w = 1/[\s^2^(F~o~^2^) + (0.0633P)^2^ + 0.3436P]
where P = (F~o~^2^ + 2F~c~^2^)/3
;
_refine_ls_wR_factor_all 0.1366
_refine_ls_wR_factor_obs 0.1079
_reflns_number_observed 1028
_reflns_number_total 1336
_reflns_observed_criterion >2sigma(I)
_cod_data_source_file cf1094.cif
_cod_data_source_block trans
_cod_depositor_comments
;
The following automatic conversions were performed:

'_exptl_crystal_density_meas' value 'not measured' was changed to '?'
- the value is perceived as not measured.

Automatic conversion script
Id: cif_fix_values 3008 2015-01-20 13:52:24Z robertas 
;
_cod_original_cell_volume 1519.0(4)
_cod_original_sg_symbol_H-M 'C 2/c'
_cod_database_code 2005483

loop_
_symmetry_equiv_pos_as_xyz
'x, y, z'
'-x, y, -z+1/2'
'x+1/2, y+1/2, z'
'-x+1/2, y+1/2, -z+1/2'
'-x, -y, -z'
'x, -y, z-1/2'
'-x+1/2, -y+1/2, -z'
'x+1/2, -y+1/2, z-1/2'

loop_
_atom_site_aniso_label
_atom_site_aniso_U_11
_atom_site_aniso_U_22
_atom_site_aniso_U_33
_atom_site_aniso_U_12
_atom_site_aniso_U_13
_atom_site_aniso_U_23
N1 0.0335(7) 0.0415(8) 0.0351(7) 0.0074(6) 0.0176(6) 0.0012(6)
C2 0.0309(8) 0.0418(10) 0.0300(8) 0.0050(7) 0.0167(7) 0.0039(7)
C3 0.0341(8) 0.0333(9) 0.0376(9) 0.0009(7) 0.0200(7) 0.0016(7)
O21 0.0309(6) 0.0623(9) 0.0425(7) 0.0036(6) 0.0188(5) -0.0054(6)
C22 0.0376(9) 0.0744(13) 0.0484(10) 0.0159(9) 0.0260(9) 0.0061(10)
C1' 0.0299(8) 0.0343(9) 0.0370(9) 0.0031(7) 0.0188(7) -0.0005(7)
C2' 0.0511(10) 0.0414(10) 0.0480(10) -0.0095(8) 0.0309(9) -0.0062(8)
C3' 0.0579(11) 0.0568(13) 0.0469(10) -0.0134(10) 0.0289(9) -0.0151(9)
C4' 0.0500(11) 0.0665(13) 0.0399(10) 0.0048(10) 0.0268(9) -0.0022(9)
C5' 0.0476(10) 0.0550(12) 0.0503(11) 0.0032(9) 0.0318(9) 0.0109(9)
C6' 0.0378(9) 0.0423(10) 0.0430(9) -0.0054(7) 0.0204(8) -0.0012(8)

loop_
_atom_site_label
_atom_site_occupancy
_atom_site_fract_x
_atom_site_fract_y
_atom_site_fract_z
_atom_site_U_iso_or_equiv
_atom_site_thermal_displace_type
_atom_site_calc_flag
_atom_site_refinement_flags
_atom_site_type_symbol
N1 1 0.79474(8) 0.5620(3) 0.49479(10) 0.0393(4) Uani d . N
C2 1 0.67111(9) 0.7583(3) 0.44457(12) 0.0358(4) Uani d . C
C3 1 0.70771(9) 0.5527(3) 0.42692(11) 0.0366(4) Uani d . C
H3 1 0.69255(9) 0.4002(3) 0.44107(11) 0.044 Uiso calc R H
O21 1 0.59113(6) 0.7299(2) 0.38262(9) 0.0480(4) Uani d . O
C22 1 0.54685(10) 0.9118(4) 0.38904(14) 0.0540(5) Uani d . C
H22A 1 0.4917(2) 0.8667(12) 0.3453(8) 0.081 Uiso calc R H
H22B 1 0.5524(6) 1.0648(6) 0.3661(10) 0.081 Uiso calc R H
H22C 1 0.5668(5) 0.9260(17) 0.4599(2) 0.081 Uiso calc R H
C1' 1 0.67400(9) 0.5494(3) 0.31318(12) 0.0352(4) Uani d . C
C2' 1 0.62366(10) 0.3659(3) 0.24673(13) 0.0469(5) Uani d . C
H2' 1 0.61008(10) 0.2420(3) 0.27148(13) 0.056 Uiso calc R H
C3' 1 0.59333(11) 0.3655(4) 0.14362(15) 0.0564(6) Uani d . C
H3' 1 0.55944(11) 0.2413(4) 0.09939(15) 0.068 Uiso calc R H
C4' 1 0.61297(11) 0.5473(4) 0.10616(14) 0.0530(5) Uani d . C
H4' 1 0.59260(11) 0.5460(4) 0.03681(14) 0.064 Uiso calc R H
C5' 1 0.66271(11) 0.7308(4) 0.17132(14) 0.0502(5) Uani d . C
H5' 1 0.67604(11) 0.8544(4) 0.14616(14) 0.060 Uiso calc R H
C6' 1 0.69309(10) 0.7319(3) 0.27455(13) 0.0443(5) Uani d . C
H6' 1 0.72673(10) 0.8570(3) 0.31838(13) 0.053 Uiso calc R H

loop_
_atom_type_symbol
_atom_type_description
_atom_type_scat_dispersion_real
_atom_type_scat_dispersion_imag
_atom_type_scat_source
C C 0.0033 0.0016 'International Tables Vol C Tables 4.2.6.8 and 6.1.1.4'
H H 0.0000 0.0000 'International Tables Vol C Tables 4.2.6.8 and 6.1.1.4'
N N 0.0061 0.0033 'International Tables Vol C Tables 4.2.6.8 and 6.1.1.4'
O O 0.0106 0.0060 'International Tables Vol C Tables 4.2.6.8 and 6.1.1.4'

loop_
_geom_angle_atom_site_label_1
_geom_angle_atom_site_label_2
_geom_angle_atom_site_label_3
_geom_angle_site_symmetry_1
_geom_angle
C2 N1 C3 7_666 117.69(13)
N1 C2 O21 7_666 121.52(14)
N1 C2 C3 7_666 128.58(14)
O21 C2 C3 . 109.90(13)
N1 C3 C2 . 113.63(12)
N1 C3 C1' . 109.63(12)
C2 C3 C1' . 109.81(12)
C2 O21 C22 . 117.13(13)
C6' C1' C2' . 118.76(15)
C6' C1' C3 . 120.28(14)
C2' C1' C3 . 120.96(15)
C1' C2' C3' . 120.4(2)
C4' C3' C2' . 120.4(2)
C5' C4' C3' . 119.8(2)
C4' C5' C6' . 120.0(2)
C1' C6' C5' . 120.7(2)

loop_
_geom_bond_atom_site_label_1
_geom_bond_atom_site_label_2
_geom_bond_site_symmetry_2
_geom_bond_distance
N1 C2 7_666 1.263(2)
N1 C3 . 1.464(2)
C2 N1 7_666 1.263(2)
C2 O21 . 1.354(2)
C2 C3 . 1.508(2)
C3 C1' . 1.524(2)
O21 C22 . 1.431(2)
C1' C6' . 1.381(2)
C1' C2' . 1.381(2)
C2' C3' . 1.383(3)
C3' C4' . 1.373(3)
C4' C5' . 1.371(3)
C5' C6' . 1.384(2)

loop_
_geom_torsion_atom_site_label_1
_geom_torsion_atom_site_label_2
_geom_torsion_atom_site_label_3
_geom_torsion_atom_site_label_4
_geom_torsion_site_symmetry_1
_geom_torsion
C2 N1 C3 C2 7_666 -3.4(2)
C2 N1 C3 C1' 7_666 119.9(2)
N1 C2 C3 N1 7_666 3.8(2)
O21 C2 C3 N1 . -177.05(12)
N1 C2 C3 C1' 7_666 -119.4(2)
O21 C2 C3 C1' . 59.8(2)
N1 C2 O21 C22 7_666 -0.3(2)
C3 C2 O21 C22 . -179.47(13)
N1 C3 C1' C6' . -56.3(2)
C2 C3 C1' C6' . 69.2(2)
N1 C3 C1' C2' . 124.1(2)
C2 C3 C1' C2' . -110.4(2)
C6' C1' C2' C3' . 0.2(3)
C3 C1' C2' C3' . 179.8(2)
C1' C2' C3' C4' . 0.0(3)
C2' C3' C4' C5' . -0.2(3)
C3' C4' C5' C6' . 0.1(3)
C2' C1' C6' C5' . -0.3(2)
C3 C1' C6' C5' . -179.93(14)
C4' C5' C6' C1' . 0.1(3)
